data_1572953
loop_
_publ_author_name
'Brannon, Jacob P.'
'Liang, Kevin'
'Stieber, S. Chantal E.'

_publ_section_title
;
 Crystal structure of [Ni(OH2)6]Cl2&#x00B7;(18-crown-6)2&#x00B7;2H2O
;
_journal_coeditor_code OI2011
_journal_issue 11
_journal_name_full 'Acta Crystallographica Section E Crystallographic Communications'
_journal_page_first 1190
_journal_page_last 1193
_journal_paper_doi 10.1107/S2056989024010041
_journal_volume 80
_journal_year 2024
_chemical_formula_iupac '[Ni (H2 O1)6] Cl2, 2C12 H24 O6, 2H2 O'
_chemical_formula_moiety 'H12 Ni O6 2+, 2(Cl -), 2(C12 H24 O6), 2(H2 O)'
_chemical_formula_sum 'C12 H32 Cl Ni0.5 O10'
_chemical_formula_weight 401.18
_chemical_name_systematic 'Hexaaquanickel(II) dichloride--1,4,7,10,13,16-hexaoxacyclooctadecane--water (1/2/2)'
_space_group_crystal_system triclinic
_space_group_IT_number 2
_space_group_name_Hall '-P 1'
_space_group_name_H-M_alt 'P -1'
_atom_sites_solution_hydrogens mixed
_audit_creation_method
;
Olex2 1.5
(compiled 2024.01.12 svn.r2f8d729c for OlexSys, GUI svn.r6928)
;
_cell_angle_alpha 77.2880(10)
_cell_angle_beta 77.6490(10)
_cell_angle_gamma 75.4000(10)
_cell_formula_units_Z 2
_cell_length_a 7.6472(2)
_cell_length_b 10.4180(3)
_cell_length_c 12.7214(3)
_cell_measurement_reflns_used 401129
_cell_measurement_temperature 105(2)
_cell_measurement_theta_max 61.82
_cell_measurement_theta_min 3.33
_cell_volume 943.16(4)
_computing_cell_refinement
;
SAINT V8.40B (Bruker, 2016)
;
_computing_data_collection
;
APEX4 (Bruker, 2016)
;
_computing_data_reduction
;
SAINT V8.40B (Bruker, 2016)
;
_computing_molecular_graphics
;
Olex2 1.5 (Dolomanov <i>et al.</i>,  2009)
;
_computing_publication_material
;
Olex2 1.5 (Dolomanov <i>et al.</i>,  2009)
;
_computing_structure_refinement
;
<i>SHELXL2019/3</i> (Sheldrick, 2015b)
;
_computing_structure_solution
;
<i>SHELXT2014/5</i> (Sheldrick, 2015a)
;
_diffrn_ambient_temperature 104.95
_diffrn_detector 'area detector'
_diffrn_measured_fraction_theta_full 0.995
_diffrn_measured_fraction_theta_max 0.996
_diffrn_measurement_device_type 'Bruker D8 Ventrue Kappa'
_diffrn_measurement_method '\f and \w scans'
_diffrn_radiation_type MoK\a
_diffrn_radiation_wavelength 0.71073
_diffrn_reflns_av_R_equivalents 0.0297
_diffrn_reflns_av_unetI/netI 0.0149
_diffrn_reflns_limit_h_max 9
_diffrn_reflns_limit_h_min -9
_diffrn_reflns_limit_k_max 13
_diffrn_reflns_limit_k_min -13
_diffrn_reflns_limit_l_max 16
_diffrn_reflns_limit_l_min -16
_diffrn_reflns_number 57779
_diffrn_reflns_theta_full 25.242
_diffrn_reflns_theta_max 27.102
_diffrn_reflns_theta_min 2.792
_exptl_absorpt_coefficient_mu 0.731
_exptl_absorpt_correction_T_max 0.753
_exptl_absorpt_correction_T_min 0.708
_exptl_absorpt_correction_type multi-scan
_exptl_absorpt_process_details
;
(SADABS; Krause et al. 2015)
;
_exptl_crystal_colour Blue
_exptl_crystal_density_diffrn 1.413
_exptl_crystal_description Prism
_exptl_crystal_F_000 430
_exptl_crystal_size_max 0.3
_exptl_crystal_size_mid 0.2
_exptl_crystal_size_min 0.15
_refine_diff_density_max 0.550
_refine_diff_density_min -0.273
_refine_ls_extinction_method none
_refine_ls_goodness_of_fit_ref 1.052
_refine_ls_hydrogen_treatment mixed
_refine_ls_matrix_type full
_refine_ls_number_parameters 243
_refine_ls_number_reflns 4152
_refine_ls_number_restraints 0
_refine_ls_restrained_S_all 1.052
_refine_ls_R_factor_all 0.0226
_refine_ls_R_factor_gt 0.0216
_refine_ls_shift/su_max 0.001
_refine_ls_shift/su_mean 0.000
_refine_ls_structure_factor_coef Fsqd
_refine_ls_weighting_details 'w=1/[\s^2^(Fo^2^)+(0.0229P)^2^+0.4776P] where P=(Fo^2^+2Fc^2^)/3'
_refine_ls_weighting_scheme calc
_refine_ls_wR_factor_gt 0.0548
_refine_ls_wR_factor_ref 0.0556
_reflns_number_gt 4021
_reflns_number_total 4152
_reflns_threshold_expression 'I > 2\s(I)'
_cod_data_source_file oi2011.cif
_cod_data_source_block I
_cod_depositor_comments 'Adding full bibliography for 1572953.cif.'
_cod_original_formula_sum 'C12 H32 Cl Ni0.50 O10'
_cod_database_code 1572953
_shelx_space_group_comment
;
The symmetry employed for this shelxl refinement is uniquely defined
by the following loop, which should always be used as a source of
symmetry information in preference to the above space-group names.
They are only intended as comments.
;

loop_
_space_group_symop_operation_xyz
'x, y, z'
'-x, -y, -z'

loop_
_atom_site_type_symbol
_atom_site_label
_atom_site_fract_x
_atom_site_fract_y
_atom_site_fract_z
_atom_site_U_iso_or_equiv
_atom_site_adp_type
_atom_site_calc_flag
_atom_site_occupancy
_atom_site_disorder_assembly
_atom_site_disorder_group
Ni Ni1 0.500000 0.500000 0.500000 0.00937(6) Uani d 1 . .
O O1 0.74883(11) 0.54896(9) 0.47148(7) 0.01664(16) Uani d 1 . .
H H1C 0.821(2) 0.5382(17) 0.4171(15) 0.030(4) Uiso d 1 . .
H H1D 0.778(2) 0.5951(18) 0.5023(14) 0.029(4) Uiso d 1 . .
O O2 0.41319(11) 0.65045(8) 0.37574(6) 0.01457(15) Uani d 1 . .
H H2C 0.305(2) 0.6640(11) 0.3818(7) 0.022 Uiso calc 1 . .
H H2D 0.444(2) 0.7214(19) 0.3595(14) 0.033(4) Uiso d 1 . .
O O3 0.40189(11) 0.62253(8) 0.61474(7) 0.01512(16) Uani d 1 . .
H H3C 0.408(3) 0.700(2) 0.5864(9) 0.050(6) Uiso calc 1 . .
H H3D 0.405(2) 0.6015(17) 0.6772(15) 0.030(4) Uiso d 1 . .
Cl Cl1 0.47188(4) 0.94579(3) 0.31034(2) 0.02239(7) Uani d 1 . .
O O4 0.98032(11) 0.51777(8) 0.27500(6) 0.01835(17) Uani d 1 . .
O O5 1.04252(11) 0.72559(8) 0.36473(6) 0.01574(16) Uani d 1 . .
O O6 0.83961(11) 0.71618(8) 0.57969(7) 0.01876(17) Uani d 1 . .
C C1 1.04444(16) 0.38560(12) 0.24807(10) 0.0199(2) Uani d 1 . .
H H1A 1.082780 0.393417 0.167909 0.024 Uiso calc 1 . .
H H1B 0.942598 0.337326 0.269884 0.024 Uiso calc 1 . .
C C2 1.08752(17) 0.61212(12) 0.21450(9) 0.0205(2) Uani d 1 . .
H H2A 1.081962 0.625478 0.135692 0.025 Uiso calc 1 . .
H H2B 1.217120 0.577741 0.224260 0.025 Uiso calc 1 . .
C C3 1.01268(17) 0.74326(12) 0.25528(9) 0.0209(2) Uani d 1 . .
H H3A 1.074762 0.813511 0.208231 0.025 Uiso calc 1 . .
H H3B 0.879844 0.772696 0.252643 0.025 Uiso calc 1 . .
C C4 0.95456(17) 0.84335(11) 0.41173(10) 0.0209(2) Uani d 1 . .
H H4A 0.826966 0.874342 0.397501 0.025 Uiso calc 1 . .
H H4B 1.020641 0.916732 0.378365 0.025 Uiso calc 1 . .
C C5 0.95495(17) 0.80970(12) 0.53261(10) 0.0214(2) Uani d 1 . .
H H5A 1.081248 0.769581 0.547092 0.026 Uiso calc 1 . .
H H5B 0.908820 0.892442 0.565154 0.026 Uiso calc 1 . .
C C6 0.79639(16) 0.69565(12) 0.69632(10) 0.0198(2) Uani d 1 . .
H H6A 0.693210 0.648771 0.720440 0.024 Uiso calc 1 . .
H H6B 0.755295 0.784474 0.719885 0.024 Uiso calc 1 . .
O O7 0.36897(11) 0.62695(8) 0.84393(6) 0.01766(17) Uani d 1 . .
O O8 0.25973(11) 0.31411(8) 0.99165(6) 0.01729(16) Uani d 1 . .
O O9 -0.03393(11) 0.18666(8) 1.05124(6) 0.01760(16) Uani d 1 . .
C C7 0.35114(16) 0.75844(11) 0.86804(9) 0.0179(2) Uani d 1 . .
H H7A 0.447088 0.800913 0.817911 0.021 Uiso calc 1 . .
H H7B 0.374123 0.748131 0.943456 0.021 Uiso calc 1 . .
C C8 0.29069(15) 0.53668(11) 0.93233(9) 0.0151(2) Uani d 1 . .
H H8A 0.155630 0.567191 0.946136 0.018 Uiso calc 1 . .
H H8B 0.337591 0.534152 0.999674 0.018 Uiso calc 1 . .
C C9 0.34296(15) 0.39801(11) 0.90153(9) 0.0154(2) Uani d 1 . .
H H9A 0.296647 0.399490 0.834220 0.018 Uiso calc 1 . .
H H9B 0.477788 0.365714 0.889178 0.018 Uiso calc 1 . .
C C10 0.27876(15) 0.18097(11) 0.97362(9) 0.0167(2) Uani d 1 . .
H H10A 0.406193 0.129700 0.976358 0.020 Uiso calc 1 . .
H H10B 0.250080 0.183574 0.900792 0.020 Uiso calc 1 . .
C C11 0.14764(15) 0.11431(11) 1.06188(9) 0.0170(2) Uani d 1 . .
H H11A 0.162465 0.019455 1.054209 0.020 Uiso calc 1 . .
H H11B 0.173090 0.115194 1.134794 0.020 Uiso calc 1 . .
C C12 -0.16698(16) 0.14810(11) 1.14179(9) 0.0174(2) Uani d 1 . .
H H12A -0.129468 0.151928 1.210664 0.021 Uiso calc 1 . .
H H12B -0.175679 0.054352 1.143799 0.021 Uiso calc 1 . .
O O10 0.36399(13) 0.88510(9) 0.56722(8) 0.02240(18) Uani d 1 . .
H H10C 0.419(3) 0.923(2) 0.5967(16) 0.041(5) Uiso d 1 . .
H H10D 0.398(3) 0.9071(19) 0.4982(17) 0.038(5) Uiso d 1 . .

loop_
_atom_site_aniso_label
_atom_site_aniso_U_11
_atom_site_aniso_U_22
_atom_site_aniso_U_33
_atom_site_aniso_U_12
_atom_site_aniso_U_13
_atom_site_aniso_U_23
Ni1 0.00966(9) 0.00851(9) 0.01044(9) -0.00317(6) -0.00040(6) -0.00254(6)
O1 0.0145(4) 0.0227(4) 0.0167(4) -0.0104(3) 0.0035(3) -0.0103(3)
O2 0.0130(4) 0.0122(4) 0.0178(4) -0.0037(3) -0.0030(3) 0.0002(3)
O3 0.0218(4) 0.0117(4) 0.0116(4) -0.0040(3) -0.0014(3) -0.0025(3)
Cl1 0.02783(15) 0.01424(13) 0.02534(15) -0.00744(11) -0.00474(11) -0.00032(10)
O4 0.0194(4) 0.0197(4) 0.0153(4) -0.0040(3) 0.0016(3) -0.0065(3)
O5 0.0155(4) 0.0136(4) 0.0179(4) -0.0015(3) -0.0043(3) -0.0030(3)
O6 0.0210(4) 0.0196(4) 0.0188(4) -0.0061(3) -0.0045(3) -0.0068(3)
C1 0.0180(5) 0.0260(6) 0.0184(5) -0.0046(4) -0.0010(4) -0.0113(5)
C2 0.0208(6) 0.0239(6) 0.0136(5) -0.0046(5) 0.0028(4) -0.0021(4)
C3 0.0258(6) 0.0182(5) 0.0151(5) -0.0031(4) -0.0032(4) 0.0023(4)
C4 0.0248(6) 0.0120(5) 0.0266(6) -0.0040(4) -0.0041(5) -0.0048(4)
C5 0.0211(6) 0.0214(6) 0.0270(6) -0.0080(5) -0.0049(5) -0.0105(5)
C6 0.0160(5) 0.0234(6) 0.0217(6) -0.0035(4) -0.0002(4) -0.0110(5)
O7 0.0225(4) 0.0152(4) 0.0140(4) -0.0077(3) 0.0035(3) -0.0023(3)
O8 0.0224(4) 0.0142(4) 0.0143(4) -0.0067(3) 0.0027(3) -0.0032(3)
O9 0.0151(4) 0.0186(4) 0.0157(4) -0.0034(3) -0.0003(3) 0.0015(3)
C7 0.0180(5) 0.0170(5) 0.0198(5) -0.0081(4) 0.0007(4) -0.0043(4)
C8 0.0155(5) 0.0165(5) 0.0125(5) -0.0054(4) 0.0000(4) -0.0006(4)
C9 0.0153(5) 0.0174(5) 0.0126(5) -0.0050(4) 0.0001(4) -0.0015(4)
C10 0.0165(5) 0.0141(5) 0.0189(5) -0.0023(4) -0.0012(4) -0.0045(4)
C11 0.0173(5) 0.0130(5) 0.0195(5) -0.0017(4) -0.0040(4) -0.0012(4)
C12 0.0200(5) 0.0161(5) 0.0152(5) -0.0072(4) 0.0005(4) -0.0006(4)
O10 0.0265(5) 0.0146(4) 0.0268(5) -0.0077(3) -0.0014(4) -0.0044(3)

loop_
_atom_type_symbol
_atom_type_description
_atom_type_scat_dispersion_real
_atom_type_scat_dispersion_imag
_atom_type_scat_source
C C 0.0033 0.0016 'International Tables Vol C Tables 4.2.6.8 and 6.1.1.4'
H H 0.0000 0.0000 'International Tables Vol C Tables 4.2.6.8 and 6.1.1.4'
Cl Cl 0.1484 0.1585 'International Tables Vol C Tables 4.2.6.8 and 6.1.1.4'
Ni Ni 0.3393 1.1124 'International Tables Vol C Tables 4.2.6.8 and 6.1.1.4'
O O 0.0106 0.0060 'International Tables Vol C Tables 4.2.6.8 and 6.1.1.4'

loop_
_geom_angle_atom_site_label_1
_geom_angle_atom_site_label_2
_geom_angle_atom_site_label_3
_geom_angle_site_symmetry_1
_geom_angle_site_symmetry_3
_geom_angle
_geom_angle_publ_flag
O1 Ni1 O1 . 2_666 180.0 ?
O1 Ni1 O2 . 2_666 88.38(3) ?
O1 Ni1 O2 2_666 2_666 91.62(3) ?
O1 Ni1 O2 . . 91.62(3) ?
O1 Ni1 O2 2_666 . 88.38(3) ?
O1 Ni1 O3 . 2_666 88.95(3) ?
O1 Ni1 O3 . . 91.05(3) ?
O1 Ni1 O3 2_666 2_666 91.05(3) ?
O1 Ni1 O3 2_666 . 88.95(3) ?
O2 Ni1 O2 . 2_666 180.0 ?
O3 Ni1 O2 . 2_666 87.10(3) ?
O3 Ni1 O2 2_666 . 87.10(3) ?
O3 Ni1 O2 . . 92.90(3) ?
O3 Ni1 O2 2_666 2_666 92.90(3) ?
O3 Ni1 O3 2_666 . 180.0 ?
Ni1 O1 H1C . . 122.3(12) ?
Ni1 O1 H1D . . 126.2(13) ?
H1C O1 H1D . . 109.8(17) ?
Ni1 O2 H2C . . 109.5 ?
Ni1 O2 H2D . . 123.9(13) ?
H2C O2 H2D . . 108.9 ?
Ni1 O3 H3C . . 109.5 ?
Ni1 O3 H3D . . 126.3(13) ?
H3C O3 H3D . . 117.7 ?
C2 O4 C1 . . 114.07(9) ?
C3 O5 C4 . . 111.15(9) ?
C5 O6 C6 . . 114.59(9) ?
O4 C1 H1A . . 109.1 ?
O4 C1 H1B . . 109.1 ?
O4 C1 C6 . 2_766 112.49(9) ?
H1A C1 H1B . . 107.8 ?
C6 C1 H1A 2_766 . 109.1 ?
C6 C1 H1B 2_766 . 109.1 ?
O4 C2 H2A . . 110.0 ?
O4 C2 H2B . . 110.0 ?
O4 C2 C3 . . 108.55(9) ?
H2A C2 H2B . . 108.4 ?
C3 C2 H2A . . 110.0 ?
C3 C2 H2B . . 110.0 ?
O5 C3 C2 . . 109.06(9) ?
O5 C3 H3A . . 109.9 ?
O5 C3 H3B . . 109.9 ?
C2 C3 H3A . . 109.9 ?
C2 C3 H3B . . 109.9 ?
H3A C3 H3B . . 108.3 ?
O5 C4 H4A . . 109.9 ?
O5 C4 H4B . . 109.9 ?
O5 C4 C5 . . 108.90(9) ?
H4A C4 H4B . . 108.3 ?
C5 C4 H4A . . 109.9 ?
C5 C4 H4B . . 109.9 ?
O6 C5 C4 . . 108.27(9) ?
O6 C5 H5A . . 110.0 ?
O6 C5 H5B . . 110.0 ?
C4 C5 H5A . . 110.0 ?
C4 C5 H5B . . 110.0 ?
H5A C5 H5B . . 108.4 ?
O6 C6 C1 . 2_766 113.46(9) ?
O6 C6 H6A . . 108.9 ?
O6 C6 H6B . . 108.9 ?
C1 C6 H6A 2_766 . 108.9 ?
C1 C6 H6B 2_766 . 108.9 ?
H6A C6 H6B . . 107.7 ?
C8 O7 C7 . . 113.97(8) ?
C9 O8 C10 . . 113.64(8) ?
C11 O9 C12 . . 113.03(8) ?
O7 C7 H7A . . 108.6 ?
O7 C7 H7B . . 108.6 ?
O7 C7 C12 . 2_567 114.74(9) ?
H7A C7 H7B . . 107.6 ?
C12 C7 H7A 2_567 . 108.6 ?
C12 C7 H7B 2_567 . 108.6 ?
O7 C8 H8A . . 110.1 ?
O7 C8 H8B . . 110.1 ?
O7 C8 C9 . . 108.12(8) ?
H8A C8 H8B . . 108.4 ?
C9 C8 H8A . . 110.1 ?
C9 C8 H8B . . 110.1 ?
O8 C9 C8 . . 105.27(8) ?
O8 C9 H9A . . 110.7 ?
O8 C9 H9B . . 110.7 ?
C8 C9 H9A . . 110.7 ?
C8 C9 H9B . . 110.7 ?
H9A C9 H9B . . 108.8 ?
O8 C10 H10A . . 110.1 ?
O8 C10 H10B . . 110.1 ?
O8 C10 C11 . . 107.97(9) ?
H10A C10 H10B . . 108.4 ?
C11 C10 H10A . . 110.1 ?
C11 C10 H10B . . 110.1 ?
O9 C11 C10 . . 108.25(9) ?
O9 C11 H11A . . 110.0 ?
O9 C11 H11B . . 110.0 ?
C10 C11 H11A . . 110.0 ?
C10 C11 H11B . . 110.0 ?
H11A C11 H11B . . 108.4 ?
O9 C12 C7 . 2_567 109.84(9) ?
O9 C12 H12A . . 109.7 ?
O9 C12 H12B . . 109.7 ?
C7 C12 H12A 2_567 . 109.7 ?
C7 C12 H12B 2_567 . 109.7 ?
H12A C12 H12B . . 108.2 ?
H10C O10 H10D . . 105.9(18) ?

loop_
_geom_bond_atom_site_label_1
_geom_bond_atom_site_label_2
_geom_bond_site_symmetry_2
_geom_bond_distance
_geom_bond_publ_flag
Ni1 O1 . 2.0310(8) ?
Ni1 O1 2_666 2.0310(8) ?
Ni1 O2 . 2.0567(8) ?
Ni1 O2 2_666 2.0567(8) ?
Ni1 O3 . 2.0474(8) ?
Ni1 O3 2_666 2.0473(8) ?
O1 H1C . 0.796(19) ?
O1 H1D . 0.782(19) ?
O2 H2C . 0.796(18) ?
O2 H2D . 0.803(19) ?
O3 H3C . 0.81(2) ?
O3 H3D . 0.780(19) ?
O4 C1 . 1.4314(14) ?
O4 C2 . 1.4262(14) ?
O5 C3 . 1.4236(14) ?
O5 C4 . 1.4317(13) ?
O6 C5 . 1.4270(14) ?
O6 C6 . 1.4292(14) ?
C1 H1A . 0.9900 ?
C1 H1B . 0.9900 ?
C1 C6 2_766 1.5113(17) ?
C2 H2A . 0.9900 ?
C2 H2B . 0.9900 ?
C2 C3 . 1.5013(17) ?
C3 H3A . 0.9900 ?
C3 H3B . 0.9900 ?
C4 H4A . 0.9900 ?
C4 H4B . 0.9900 ?
C4 C5 . 1.5007(17) ?
C5 H5A . 0.9900 ?
C5 H5B . 0.9900 ?
C6 H6A . 0.9900 ?
C6 H6B . 0.9900 ?
O7 C7 . 1.4359(13) ?
O7 C8 . 1.4275(13) ?
O8 C9 . 1.4179(13) ?
O8 C10 . 1.4218(13) ?
O9 C11 . 1.4221(13) ?
O9 C12 . 1.4229(13) ?
C7 H7A . 0.9900 ?
C7 H7B . 0.9900 ?
C7 C12 2_567 1.5091(16) ?
C8 H8A . 0.9900 ?
C8 H8B . 0.9900 ?
C8 C9 . 1.5137(15) ?
C9 H9A . 0.9900 ?
C9 H9B . 0.9900 ?
C10 H10A . 0.9900 ?
C10 H10B . 0.9900 ?
C10 C11 . 1.5082(15) ?
C11 H11A . 0.9900 ?
C11 H11B . 0.9900 ?
C12 H12A . 0.9900 ?
C12 H12B . 0.9900 ?
O10 H10C . 0.83(2) ?
O10 H10D . 0.86(2) ?

loop_
_geom_hbond_atom_site_label_D
_geom_hbond_atom_site_label_H
_geom_hbond_atom_site_label_A
_geom_hbond_site_symmetry_A
_geom_hbond_distance_DH
_geom_hbond_distance_HA
_geom_hbond_distance_DA
_geom_hbond_angle_DHA
O1 H1C O4 . 0.797(18) 1.973(18) 2.7679(12) 174.7(17)
O1 H1D O6 . 0.780(18) 1.956(18) 2.7360(12) 177.3(17)
O2 H2C O5 1_455 0.793(16) 1.991(15) 2.7695(12) 167.0(9)
O2 H2D Cl1 . 0.803(19) 2.335(19) 3.1258(9) 168.6(16)
O3 H3C O10 . 0.817(19) 1.84(2) 2.6229(12) 159.6(16)
O3 H3D O7 . 0.780(18) 2.146(18) 2.8819(11) 157.4(17)
O10 H10C Cl1 2_676 0.83(2) 2.38(2) 3.2038(10) 171(2)
O10 H10D Cl1 . 0.86(2) 2.30(2) 3.1559(10) 173(2)

loop_
_geom_torsion_atom_site_label_1
_geom_torsion_atom_site_label_2
_geom_torsion_atom_site_label_3
_geom_torsion_atom_site_label_4
_geom_torsion_site_symmetry_1
_geom_torsion_site_symmetry_2
_geom_torsion_site_symmetry_3
_geom_torsion_site_symmetry_4
_geom_torsion
_geom_torsion_publ_flag
O4 C2 C3 O5 . . . . 66.72(12) ?
O5 C4 C5 O6 . . . . -66.75(12) ?
C1 O4 C2 C3 . . . . -176.61(9) ?
C2 O4 C1 C6 . . . 2_766 80.37(12) ?
C3 O5 C4 C5 . . . . 167.84(9) ?
C4 O5 C3 C2 . . . . -173.18(9) ?
C5 O6 C6 C1 . . . 2_766 -72.73(12) ?
C6 O6 C5 C4 . . . . -167.84(9) ?
O7 C8 C9 O8 . . . . -179.36(8) ?
O8 C10 C11 O9 . . . . 62.92(11) ?
C7 O7 C8 C9 . . . . -172.00(9) ?
C8 O7 C7 C12 . . . 2_567 -80.86(12) ?
C9 O8 C10 C11 . . . . -166.27(9) ?
C10 O8 C9 C8 . . . . 174.26(9) ?
C11 O9 C12 C7 . . . 2_567 172.32(9) ?
C12 O9 C11 C10 . . . . -169.24(9) ?
